data_4080775
loop_
_publ_author_name
'Muratov, Dmitry V.'
'Romanov, Alexander S.'
'Timofeeva, Tatiana V.'
'Siebert, Walter'
'Corsini, Maddalena'
'Fedi, Serena'
'Zanello, Piero'
'Kudinov, Alexander R.'

_publ_section_title
;
 Monocationic \m-Diborolyl Triple-Decker Complexes
 [CpCo(\m-1,3-C3B2Me5)M(ring)]+: Synthesis, Structures, and
 Electrochemistry
;
_journal_issue 9
_journal_name_full Organometallics
_journal_page_first 2713
_journal_paper_doi 10.1021/om400178n
_journal_volume 32
_journal_year 2013
_chemical_formula_moiety 'C23 H35 B2 Co2, F6 P'
_chemical_formula_sum 'C23 H35 B2 Co2 F6 P'
_chemical_formula_weight 595.96
_chemical_name_systematic
;                                                                              
 ?                                                                             
;
_space_group_IT_number 2
_symmetry_cell_setting triclinic
_symmetry_space_group_name_Hall '-P 1'
_symmetry_space_group_name_H-M 'P -1'
_atom_sites_solution_hydrogens geom
_atom_sites_solution_primary direct
_atom_sites_solution_secondary difmap
_audit_creation_method SHELXL-97
_cell_angle_alpha 99.277(2)
_cell_angle_beta 105.566(3)
_cell_angle_gamma 95.297(2)
_cell_formula_units_Z 2
_cell_length_a 8.6366(7)
_cell_length_b 11.5923(9)
_cell_length_c 13.6427(11)
_cell_measurement_reflns_used 3695
_cell_measurement_temperature 100(2)
_cell_measurement_theta_max 29.22
_cell_measurement_theta_min 2.47
_cell_volume 1285.30(18)
_computing_cell_refinement 'SAINTPlus (Bruker, 1998a)'
_computing_data_collection 'SMART (Bruker, 1998b)'
_computing_data_reduction 'SAINTPlus (Bruker, 1998a)'
_computing_molecular_graphics 'SHELXTL ver. 5.1 (Sheldrick, 1998b)'
_computing_publication_material 'SHELXTL ver. 5.1 (Sheldrick, 1998b)'
_computing_structure_refinement 'SHELXTL ver. 5.1 (Sheldrick, 1998b)'
_computing_structure_solution 'SHELXTL ver. 5.1 (Sheldrick, 1998b)'
_diffrn_ambient_temperature 100(2)
_diffrn_measured_fraction_theta_full 0.996
_diffrn_measured_fraction_theta_max 0.996
_diffrn_measurement_device_type 'Bruker SMART APEX CCD area detector'
_diffrn_measurement_method 'phi and omega scans'
_diffrn_radiation_monochromator graphite
_diffrn_radiation_source 'fine-focus sealed tube'
_diffrn_radiation_type MoK\a
_diffrn_radiation_wavelength 0.71073
_diffrn_reflns_av_R_equivalents 0.0306
_diffrn_reflns_av_sigmaI/netI 0.0478
_diffrn_reflns_limit_h_max 11
_diffrn_reflns_limit_h_min -11
_diffrn_reflns_limit_k_max 15
_diffrn_reflns_limit_k_min -15
_diffrn_reflns_limit_l_max 18
_diffrn_reflns_limit_l_min -18
_diffrn_reflns_number 13054
_diffrn_reflns_theta_full 28.00
_diffrn_reflns_theta_max 28.00
_diffrn_reflns_theta_min 1.58
_exptl_absorpt_coefficient_mu 1.406
_exptl_absorpt_correction_T_max 0.9080
_exptl_absorpt_correction_T_min 0.7380
_exptl_absorpt_correction_type multi-scan
_exptl_absorpt_process_details 'SADABS (Sheldrick, 1998a)'
_exptl_crystal_colour brown
_exptl_crystal_density_diffrn 1.540
_exptl_crystal_density_meas ?
_exptl_crystal_density_method 'not measured'
_exptl_crystal_description plate
_exptl_crystal_F_000 612
_exptl_crystal_size_max 0.23
_exptl_crystal_size_mid 0.17
_exptl_crystal_size_min 0.07
_refine_diff_density_max 0.693
_refine_diff_density_min -0.343
_refine_diff_density_rms 0.081
_refine_ls_extinction_method none
_refine_ls_goodness_of_fit_ref 0.997
_refine_ls_hydrogen_treatment constr
_refine_ls_matrix_type full
_refine_ls_number_parameters 317
_refine_ls_number_reflns 6187
_refine_ls_number_restraints 0
_refine_ls_restrained_S_all 0.997
_refine_ls_R_factor_all 0.0604
_refine_ls_R_factor_gt 0.0367
_refine_ls_shift/su_max 0.000
_refine_ls_shift/su_mean 0.000
_refine_ls_structure_factor_coef Fsqd
_refine_ls_weighting_details 'calc w=1/[\s^2^(Fo^2^)+(0.0530P)^2^+0.0300P] where P=(Fo^2^+2Fc^2^)/3'
_refine_ls_weighting_scheme calc
_refine_ls_wR_factor_gt 0.0855
_refine_ls_wR_factor_ref 0.0961
_reflns_number_gt 4534
_reflns_number_total 6187
_reflns_threshold_expression >2sigma(I)
_cod_data_source_file om400178n_si_002.cif
_cod_data_source_block 2b
_cod_depositor_comments
;
The following automatic conversions were performed:

'_symmetry_cell_setting' value 'Triclinic' changed to 'triclinic'
according to /home/saulius/struct/CIF-dictionaries/cif_core.dic
dictionary named 'cif_core.dic' version 2.3.1 from 2005-06-27.

Automatic conversion script
Id: cif_fix_values 1891 2012-01-12 08:04:46Z andrius 

The following automatic conversions were performed:

'_exptl_crystal_density_meas' value 'not measured' was changed to '?'
- the value is perceived as not measured.

Automatic conversion script
Id: cif_fix_values 3008 2015-01-20 13:52:24Z robertas 
;
_cod_database_code 4080775

loop_
_symmetry_equiv_pos_as_xyz
'x, y, z'
'-x, -y, -z'

loop_
_atom_site_label
_atom_site_type_symbol
_atom_site_fract_x
_atom_site_fract_y
_atom_site_fract_z
_atom_site_U_iso_or_equiv
_atom_site_adp_type
_atom_site_occupancy
_atom_site_symmetry_multiplicity
_atom_site_calc_flag
_atom_site_refinement_flags
Co2 Co 0.09164(4) 0.32754(3) 0.21534(2) 0.01612(9) Uani 1 1 d .
Co1 Co 0.22728(4) 0.13479(3) 0.34394(3) 0.02092(10) Uani 1 1 d .
P1 P 0.63339(8) 0.78727(6) 0.20106(5) 0.02605(16) Uani 1 1 d .
F3 F 0.6154(2) 0.65546(15) 0.13889(14) 0.0448(4) Uani 1 1 d .
F4 F 0.4396(2) 0.77962(17) 0.16946(14) 0.0452(4) Uani 1 1 d .
F6 F 0.6311(2) 0.73543(17) 0.30265(13) 0.0448(4) Uani 1 1 d .
F5 F 0.6373(2) 0.83584(17) 0.09929(14) 0.0487(5) Uani 1 1 d .
F2 F 0.8265(2) 0.79385(18) 0.23271(15) 0.0511(5) Uani 1 1 d .
F1 F 0.6522(3) 0.91816(16) 0.26397(15) 0.0559(5) Uani 1 1 d .
C6 C 0.1797(3) 0.3049(2) 0.36712(18) 0.0206(5) Uani 1 1 d .
C7 C 0.2242(3) 0.1895(2) 0.20983(19) 0.0206(5) Uani 1 1 d .
C18 C -0.0382(3) 0.4660(2) 0.2163(2) 0.0254(6) Uani 1 1 d .
C8 C 0.0593(3) 0.1490(2) 0.21130(18) 0.0198(5) Uani 1 1 d .
C14 C 0.1226(3) 0.5040(2) 0.2135(2) 0.0262(6) Uani 1 1 d .
C17 C -0.1156(3) 0.3766(2) 0.1263(2) 0.0246(5) Uani 1 1 d .
C16 C -0.0004(3) 0.3594(2) 0.06800(19) 0.0233(5) Uani 1 1 d .
C15 C 0.1456(3) 0.4379(2) 0.1218(2) 0.0240(5) Uani 1 1 d .
C23 C -0.1143(4) 0.5149(3) 0.2973(2) 0.0351(7) Uani 1 1 d .
H23A H -0.1701 0.5807 0.2763 0.053 Uiso 1 1 calc R
H23B H -0.0300 0.5430 0.3635 0.053 Uiso 1 1 calc R
H23C H -0.1928 0.4530 0.3052 0.053 Uiso 1 1 calc R
C9 C 0.2072(4) 0.3881(3) 0.4699(2) 0.0364(7) Uani 1 1 d .
H9A H 0.2076 0.3422 0.5243 0.055 Uiso 1 1 calc R
H9B H 0.1200 0.4373 0.4647 0.055 Uiso 1 1 calc R
H9C H 0.3119 0.4388 0.4873 0.055 Uiso 1 1 calc R
C12 C -0.0548(3) 0.0505(2) 0.1320(2) 0.0314(6) Uani 1 1 d .
H12A H -0.0049 -0.0221 0.1310 0.047 Uiso 1 1 calc R
H12B H -0.0772 0.0717 0.0634 0.047 Uiso 1 1 calc R
H12C H -0.1567 0.0379 0.1501 0.047 Uiso 1 1 calc R
C11 C 0.3014(4) 0.1360(3) 0.1289(2) 0.0319(6) Uani 1 1 d .
H11A H 0.2909 0.0502 0.1235 0.048 Uiso 1 1 calc R
H11B H 0.4167 0.1689 0.1493 0.048 Uiso 1 1 calc R
H11C H 0.2466 0.1545 0.0617 0.048 Uiso 1 1 calc R
C22 C -0.2854(3) 0.3149(3) 0.0971(2) 0.0362(7) Uani 1 1 d .
H22A H -0.3588 0.3601 0.0557 0.054 Uiso 1 1 calc R
H22B H -0.3168 0.3082 0.1601 0.054 Uiso 1 1 calc R
H22C H -0.2921 0.2358 0.0565 0.054 Uiso 1 1 calc R
C20 C 0.2954(4) 0.4509(3) 0.0859(2) 0.0354(7) Uani 1 1 d .
H20A H 0.2849 0.5076 0.0393 0.053 Uiso 1 1 calc R
H20B H 0.3081 0.3741 0.0490 0.053 Uiso 1 1 calc R
H20C H 0.3908 0.4793 0.1461 0.053 Uiso 1 1 calc R
C21 C -0.0317(4) 0.2783(3) -0.0344(2) 0.0323(6) Uani 1 1 d .
H21A H -0.0627 0.3226 -0.0904 0.048 Uiso 1 1 calc R
H21B H -0.1199 0.2148 -0.0423 0.048 Uiso 1 1 calc R
H21C H 0.0669 0.2442 -0.0377 0.048 Uiso 1 1 calc R
C4 C 0.4301(4) 0.0568(3) 0.3930(2) 0.0415(8) Uani 1 1 d .
H4A H 0.5355 0.0735 0.3771 0.050 Uiso 1 1 calc R
C5 C 0.2983(5) -0.0289(3) 0.3337(2) 0.0453(9) Uani 1 1 d .
H5A H 0.2937 -0.0839 0.2681 0.054 Uiso 1 1 calc R
C13 C -0.1382(3) 0.1970(3) 0.3448(2) 0.0364(7) Uani 1 1 d .
H13A H -0.1311 0.1321 0.3831 0.055 Uiso 1 1 calc R
H13B H -0.2328 0.1766 0.2833 0.055 Uiso 1 1 calc R
H13C H -0.1495 0.2690 0.3894 0.055 Uiso 1 1 calc R
C2 C 0.2276(4) 0.0666(3) 0.4724(2) 0.0350(7) Uani 1 1 d .
H2A H 0.1658 0.0912 0.5227 0.042 Uiso 1 1 calc R
C3 C 0.3865(4) 0.1161(3) 0.4784(2) 0.0364(7) Uani 1 1 d .
H3A H 0.4562 0.1819 0.5337 0.044 Uiso 1 1 calc R
B2 B 0.0202(3) 0.2182(3) 0.3104(2) 0.0211(6) Uani 1 1 d .
C19 C 0.2422(4) 0.6009(2) 0.2918(2) 0.0385(7) Uani 1 1 d .
H19A H 0.2084 0.6777 0.2820 0.058 Uiso 1 1 calc R
H19B H 0.3503 0.5982 0.2822 0.058 Uiso 1 1 calc R
H19C H 0.2454 0.5898 0.3620 0.058 Uiso 1 1 calc R
B1 B 0.3114(3) 0.2918(3) 0.3075(2) 0.0203(5) Uani 1 1 d .
C10 C 0.4895(3) 0.3576(3) 0.3381(2) 0.0384(7) Uani 1 1 d .
H10A H 0.5468 0.3507 0.4090 0.058 Uiso 1 1 calc R
H10B H 0.4869 0.4411 0.3345 0.058 Uiso 1 1 calc R
H10C H 0.5461 0.3220 0.2901 0.058 Uiso 1 1 calc R
C1 C 0.1717(4) -0.0240(3) 0.3831(2) 0.0412(7) Uani 1 1 d .
H1A H 0.0634 -0.0748 0.3587 0.049 Uiso 1 1 calc R

loop_
_atom_site_aniso_label
_atom_site_aniso_U_11
_atom_site_aniso_U_22
_atom_site_aniso_U_33
_atom_site_aniso_U_23
_atom_site_aniso_U_13
_atom_site_aniso_U_12
Co2 0.01549(16) 0.01661(17) 0.01764(17) 0.00385(12) 0.00642(12) 0.00337(12)
Co1 0.02636(18) 0.02043(18) 0.01822(18) 0.00529(13) 0.00731(14) 0.00929(14)
P1 0.0265(3) 0.0263(4) 0.0242(4) 0.0025(3) 0.0085(3) -0.0016(3)
F3 0.0508(11) 0.0312(10) 0.0476(11) -0.0060(8) 0.0170(9) -0.0027(8)
F4 0.0274(9) 0.0622(12) 0.0490(11) 0.0157(9) 0.0122(8) 0.0092(8)
F6 0.0526(11) 0.0537(12) 0.0301(9) 0.0163(8) 0.0123(8) 0.0023(9)
F5 0.0549(12) 0.0578(12) 0.0363(10) 0.0195(9) 0.0167(9) -0.0066(9)
F2 0.0241(9) 0.0596(13) 0.0647(13) 0.0134(10) 0.0073(8) -0.0046(8)
F1 0.0774(15) 0.0300(10) 0.0530(12) -0.0088(9) 0.0178(11) 0.0040(9)
C6 0.0263(12) 0.0197(12) 0.0167(12) 0.0035(10) 0.0062(10) 0.0075(10)
C7 0.0219(12) 0.0201(12) 0.0217(12) 0.0040(10) 0.0080(10) 0.0075(10)
C18 0.0335(14) 0.0244(13) 0.0266(14) 0.0119(11) 0.0150(11) 0.0154(11)
C8 0.0214(12) 0.0172(12) 0.0202(12) 0.0029(9) 0.0055(10) 0.0033(9)
C14 0.0314(14) 0.0185(13) 0.0316(15) 0.0078(11) 0.0118(12) 0.0049(11)
C17 0.0231(12) 0.0284(14) 0.0258(14) 0.0126(11) 0.0063(10) 0.0110(11)
C16 0.0254(13) 0.0263(13) 0.0222(13) 0.0108(10) 0.0077(10) 0.0099(10)
C15 0.0271(13) 0.0232(13) 0.0277(14) 0.0118(11) 0.0126(11) 0.0075(10)
C23 0.0486(18) 0.0351(16) 0.0339(16) 0.0120(13) 0.0230(14) 0.0246(14)
C9 0.0549(19) 0.0315(16) 0.0207(14) -0.0004(12) 0.0087(13) 0.0116(14)
C12 0.0356(15) 0.0245(14) 0.0264(14) 0.0007(11) 0.0014(12) -0.0052(12)
C11 0.0401(16) 0.0333(15) 0.0288(15) 0.0052(12) 0.0180(12) 0.0152(13)
C22 0.0209(13) 0.055(2) 0.0357(16) 0.0180(14) 0.0069(12) 0.0096(13)
C20 0.0337(15) 0.0397(17) 0.0432(18) 0.0184(14) 0.0225(13) 0.0054(13)
C21 0.0373(16) 0.0396(17) 0.0208(13) 0.0081(12) 0.0067(12) 0.0111(13)
C4 0.0459(18) 0.048(2) 0.0417(18) 0.0237(16) 0.0146(15) 0.0295(16)
C5 0.085(3) 0.0323(17) 0.0281(16) 0.0120(13) 0.0194(16) 0.0361(18)
C13 0.0308(15) 0.0417(17) 0.0471(18) 0.0196(14) 0.0211(13) 0.0080(13)
C2 0.0509(18) 0.0363(16) 0.0280(15) 0.0180(13) 0.0164(13) 0.0220(14)
C3 0.0449(18) 0.0388(17) 0.0265(15) 0.0161(13) 0.0018(13) 0.0187(14)
B2 0.0213(13) 0.0209(14) 0.0255(15) 0.0098(12) 0.0099(11) 0.0055(11)
C19 0.0526(19) 0.0218(14) 0.0375(17) 0.0032(12) 0.0118(14) -0.0043(13)
B1 0.0170(12) 0.0228(14) 0.0207(14) 0.0042(11) 0.0051(11) 0.0019(10)
C10 0.0212(13) 0.0422(18) 0.0436(18) 0.0026(14) 0.0015(12) -0.0027(12)
C1 0.055(2) 0.0280(16) 0.0427(19) 0.0198(14) 0.0091(15) 0.0077(14)

loop_
_atom_type_symbol
_atom_type_description
_atom_type_scat_dispersion_real
_atom_type_scat_dispersion_imag
_atom_type_scat_source
C C 0.0033 0.0016 'International Tables Vol C Tables 4.2.6.8 and 6.1.1.4'
H H 0.0000 0.0000 'International Tables Vol C Tables 4.2.6.8 and 6.1.1.4'
B B 0.0013 0.0007 'International Tables Vol C Tables 4.2.6.8 and 6.1.1.4'
F F 0.0171 0.0103 'International Tables Vol C Tables 4.2.6.8 and 6.1.1.4'
P P 0.1023 0.0942 'International Tables Vol C Tables 4.2.6.8 and 6.1.1.4'
Co Co 0.3494 0.9721 'International Tables Vol C Tables 4.2.6.8 and 6.1.1.4'

loop_
_geom_angle_atom_site_label_1
_geom_angle_atom_site_label_2
_geom_angle_atom_site_label_3
_geom_angle
C18 Co2 C14 41.00(10)
C18 Co2 C8 139.35(10)
C14 Co2 C8 177.86(10)
C18 Co2 C15 68.76(10)
C14 Co2 C15 40.83(10)
C8 Co2 C15 137.13(10)
C18 Co2 C7 178.02(9)
C14 Co2 C7 137.79(10)
C8 Co2 C7 41.77(9)
C15 Co2 C7 109.33(10)
C18 Co2 C16 68.66(10)
C14 Co2 C16 68.57(11)
C8 Co2 C16 109.40(10)
C15 Co2 C16 40.54(10)
C7 Co2 C16 109.59(10)
C18 Co2 C17 40.85(11)
C14 Co2 C17 68.87(11)
C8 Co2 C17 110.14(10)
C15 Co2 C17 68.69(10)
C7 Co2 C17 138.31(10)
C16 Co2 C17 40.89(10)
C18 Co2 C6 107.87(10)
C14 Co2 C6 108.56(10)
C8 Co2 C6 73.49(10)
C15 Co2 C6 138.32(10)
C7 Co2 C6 73.86(9)
C16 Co2 C6 176.50(9)
C17 Co2 C6 136.64(10)
C18 Co2 B1 135.57(11)
C14 Co2 B1 106.48(11)
C8 Co2 B1 74.49(10)
C15 Co2 B1 107.73(10)
C7 Co2 B1 45.12(10)
C16 Co2 B1 137.90(10)
C17 Co2 B1 175.34(11)
C6 Co2 B1 44.25(10)
C18 Co2 B2 107.56(10)
C14 Co2 B2 137.14(11)
C8 Co2 B2 44.83(10)
C15 Co2 B2 175.99(10)
C7 Co2 B2 74.33(10)
C16 Co2 B2 137.22(11)
C17 Co2 B2 107.54(11)
C6 Co2 B2 43.62(10)
B1 Co2 B2 75.96(11)
C7 Co1 C3 140.45(12)
C7 Co1 C8 42.30(9)
C3 Co1 C8 177.21(11)
C7 Co1 C2 175.50(11)
C3 Co1 C2 40.66(12)
C8 Co1 C2 136.55(12)
C7 Co1 C5 107.58(11)
C3 Co1 C5 67.96(13)
C8 Co1 C5 111.43(12)
C2 Co1 C5 68.36(12)
C7 Co1 C6 75.14(9)
C3 Co1 C6 106.20(11)
C8 Co1 C6 74.52(10)
C2 Co1 C6 109.10(11)
C5 Co1 C6 173.65(13)
C7 Co1 C4 110.01(11)
C3 Co1 C4 40.51(12)
C8 Co1 C4 140.62(11)
C2 Co1 C4 68.34(12)
C5 Co1 C4 40.20(14)
C6 Co1 C4 133.61(13)
C7 Co1 C1 135.10(12)
C3 Co1 C1 68.21(13)
C8 Co1 C1 109.46(12)
C2 Co1 C1 40.50(12)
C5 Co1 C1 40.96(13)
C6 Co1 C1 140.32(12)
C4 Co1 C1 68.32(14)
C7 Co1 B1 45.63(10)
C3 Co1 B1 107.25(12)
C8 Co1 B1 75.20(10)
C2 Co1 B1 138.56(12)
C5 Co1 B1 133.35(13)
C6 Co1 B1 44.75(10)
C4 Co1 B1 105.04(12)
C1 Co1 B1 173.34(12)
C7 Co1 B2 75.56(10)
C3 Co1 B2 133.43(12)
C8 Co1 B2 45.38(10)
C2 Co1 B2 106.29(11)
C5 Co1 B2 141.63(14)
C6 Co1 B2 44.27(11)
C4 Co1 B2 173.88(12)
C1 Co1 B2 109.77(12)
B1 Co1 B2 76.88(11)
F5 P1 F1 90.69(11)
F5 P1 F3 89.78(10)
F1 P1 F3 179.44(12)
F5 P1 F2 89.81(10)
F1 P1 F2 89.90(11)
F3 P1 F2 89.80(10)
F5 P1 F6 178.60(11)
F1 P1 F6 90.57(11)
F3 P1 F6 88.95(10)
F2 P1 F6 89.58(10)
F5 P1 F4 90.48(10)
F1 P1 F4 90.43(11)
F3 P1 F4 89.86(10)
F2 P1 F4 179.55(11)
F6 P1 F4 90.12(10)
C9 C6 B2 124.1(2)
C9 C6 B1 124.0(2)
B2 C6 B1 111.9(2)
C9 C6 Co1 127.38(18)
B2 C6 Co1 69.42(14)
B1 C6 Co1 68.84(13)
C9 C6 Co2 131.68(18)
B2 C6 Co2 69.68(14)
B1 C6 Co2 68.57(13)
Co1 C6 Co2 100.94(10)
C8 C7 C11 124.0(2)
C8 C7 B1 110.35(19)
C11 C7 B1 125.6(2)
C8 C7 Co1 69.18(13)
C11 C7 Co1 126.32(18)
B1 C7 Co1 69.00(13)
C8 C7 Co2 69.03(13)
C11 C7 Co2 131.45(18)
B1 C7 Co2 68.75(13)
Co1 C7 Co2 102.22(10)
C14 C18 C17 108.4(2)
C14 C18 C23 125.7(3)
C17 C18 C23 125.9(3)
C14 C18 Co2 69.61(14)
C17 C18 Co2 70.31(14)
C23 C18 Co2 127.75(18)
C7 C8 C12 124.2(2)
C7 C8 B2 111.1(2)
C12 C8 B2 124.6(2)
C7 C8 Co1 68.53(13)
C12 C8 Co1 127.36(18)
B2 C8 Co1 69.15(13)
C7 C8 Co2 69.20(13)
C12 C8 Co2 130.64(18)
B2 C8 Co2 69.74(13)
Co1 C8 Co2 101.99(10)
C15 C14 C18 107.9(2)
C15 C14 C19 126.8(2)
C18 C14 C19 125.3(2)
C15 C14 Co2 69.96(14)
C18 C14 Co2 69.39(14)
C19 C14 Co2 128.2(2)
C18 C17 C16 107.3(2)
C18 C17 C22 126.3(2)
C16 C17 C22 126.4(2)
C18 C17 Co2 68.84(14)
C16 C17 Co2 69.55(14)
C22 C17 Co2 127.89(19)
C15 C16 C17 108.2(2)
C15 C16 C21 125.9(2)
C17 C16 C21 125.8(2)
C15 C16 Co2 69.49(14)
C17 C16 Co2 69.56(14)
C21 C16 Co2 129.25(18)
C16 C15 C14 108.1(2)
C16 C15 C20 125.5(2)
C14 C15 C20 126.3(2)
C16 C15 Co2 69.97(14)
C14 C15 Co2 69.20(14)
C20 C15 Co2 127.85(18)
C18 C23 H23A 109.5
C18 C23 H23B 109.5
H23A C23 H23B 109.5
C18 C23 H23C 109.5
H23A C23 H23C 109.5
H23B C23 H23C 109.5
C6 C9 H9A 109.5
C6 C9 H9B 109.5
H9A C9 H9B 109.5
C6 C9 H9C 109.5
H9A C9 H9C 109.5
H9B C9 H9C 109.5
C8 C12 H12A 109.5
C8 C12 H12B 109.5
H12A C12 H12B 109.5
C8 C12 H12C 109.5
H12A C12 H12C 109.5
H12B C12 H12C 109.5
C7 C11 H11A 109.5
C7 C11 H11B 109.5
H11A C11 H11B 109.5
C7 C11 H11C 109.5
H11A C11 H11C 109.5
H11B C11 H11C 109.5
C17 C22 H22A 109.5
C17 C22 H22B 109.5
H22A C22 H22B 109.5
C17 C22 H22C 109.5
H22A C22 H22C 109.5
H22B C22 H22C 109.5
C15 C20 H20A 109.5
C15 C20 H20B 109.5
H20A C20 H20B 109.5
C15 C20 H20C 109.5
H20A C20 H20C 109.5
H20B C20 H20C 109.5
C16 C21 H21A 109.5
C16 C21 H21B 109.5
H21A C21 H21B 109.5
C16 C21 H21C 109.5
H21A C21 H21C 109.5
H21B C21 H21C 109.5
C5 C4 C3 107.9(3)
C5 C4 Co1 69.74(17)
C3 C4 Co1 69.19(16)
C5 C4 H4A 126.1
C3 C4 H4A 126.1
Co1 C4 H4A 126.1
C4 C5 C1 108.3(3)
C4 C5 Co1 70.06(17)
C1 C5 Co1 69.72(16)
C4 C5 H5A 125.9
C1 C5 H5A 125.9
Co1 C5 H5A 125.9
B2 C13 H13A 109.5
B2 C13 H13B 109.5
H13A C13 H13B 109.5
B2 C13 H13C 109.5
H13A C13 H13C 109.5
H13B C13 H13C 109.5
C3 C2 C1 108.1(3)
C3 C2 Co1 69.56(16)
C1 C2 Co1 70.24(16)
C3 C2 H2A 126.0
C1 C2 H2A 126.0
Co1 C2 H2A 126.0
C4 C3 C2 108.5(3)
C4 C3 Co1 70.30(17)
C2 C3 Co1 69.78(16)
C4 C3 H3A 125.8
C2 C3 H3A 125.8
Co1 C3 H3A 125.8
C6 B2 C13 129.1(2)
C6 B2 C8 103.3(2)
C13 B2 C8 127.5(2)
C6 B2 Co1 66.31(13)
C13 B2 Co1 128.43(19)
C8 B2 Co1 65.47(13)
C6 B2 Co2 66.70(13)
C13 B2 Co2 133.49(19)
C8 B2 Co2 65.44(13)
Co1 B2 Co2 98.04(11)
C14 C19 H19A 109.5
C14 C19 H19B 109.5
H19A C19 H19B 109.5
C14 C19 H19C 109.5
H19A C19 H19C 109.5
H19B C19 H19C 109.5
C10 B1 C6 129.1(2)
C10 B1 C7 127.5(2)
C6 B1 C7 103.3(2)
C10 B1 Co1 129.0(2)
C6 B1 Co1 66.41(13)
C7 B1 Co1 65.37(13)
C10 B1 Co2 131.9(2)
C6 B1 Co2 67.17(13)
C7 B1 Co2 66.13(13)
Co1 B1 Co2 99.07(11)
B1 C10 H10A 109.5
B1 C10 H10B 109.5
H10A C10 H10B 109.5
B1 C10 H10C 109.5
H10A C10 H10C 109.5
H10B C10 H10C 109.5
C2 C1 C5 107.3(3)
C2 C1 Co1 69.26(17)
C5 C1 Co1 69.32(17)
C2 C1 H1A 126.4
C5 C1 H1A 126.4
Co1 C1 H1A 126.4

loop_
_geom_bond_atom_site_label_1
_geom_bond_atom_site_label_2
_geom_bond_distance
Co2 C18 2.041(2)
Co2 C14 2.044(3)
Co2 C8 2.053(2)
Co2 C15 2.054(2)
Co2 C7 2.055(2)
Co2 C16 2.060(2)
Co2 C17 2.061(2)
Co2 C6 2.074(2)
Co2 B1 2.095(3)
Co2 B2 2.118(3)
Co1 C7 2.025(2)
Co1 C3 2.032(3)
Co1 C8 2.034(2)
Co1 C2 2.035(3)
Co1 C5 2.043(3)
Co1 C6 2.044(2)
Co1 C4 2.047(3)
Co1 C1 2.048(3)
Co1 B1 2.080(3)
Co1 B2 2.090(3)
P1 F5 1.5873(17)
P1 F1 1.5890(18)
P1 F3 1.5956(17)
P1 F2 1.5977(18)
P1 F6 1.6011(17)
P1 F4 1.6023(18)
C6 C9 1.516(3)
C6 B2 1.558(4)
C6 B1 1.570(3)
C7 C8 1.464(3)
C7 C11 1.516(3)
C7 B1 1.592(4)
C18 C14 1.430(4)
C18 C17 1.432(4)
C18 C23 1.493(3)
C8 C12 1.505(3)
C8 B2 1.591(4)
C14 C15 1.430(4)
C14 C19 1.508(4)
C17 C16 1.440(3)
C17 C22 1.491(4)
C16 C15 1.426(4)
C16 C21 1.496(4)
C15 C20 1.505(3)
C23 H23A 0.9800
C23 H23B 0.9800
C23 H23C 0.9800
C9 H9A 0.9800
C9 H9B 0.9800
C9 H9C 0.9800
C12 H12A 0.9800
C12 H12B 0.9800
C12 H12C 0.9800
C11 H11A 0.9800
C11 H11B 0.9800
C11 H11C 0.9800
C22 H22A 0.9800
C22 H22B 0.9800
C22 H22C 0.9800
C20 H20A 0.9800
C20 H20B 0.9800
C20 H20C 0.9800
C21 H21A 0.9800
C21 H21B 0.9800
C21 H21C 0.9800
C4 C5 1.406(5)
C4 C3 1.412(4)
C4 H4A 1.0000
C5 C1 1.431(5)
C5 H5A 1.0000
C13 B2 1.572(4)
C13 H13A 0.9800
C13 H13B 0.9800
C13 H13C 0.9800
C2 C3 1.413(4)
C2 C1 1.413(4)
C2 H2A 1.0000
C3 H3A 1.0000
C19 H19A 0.9800
C19 H19B 0.9800
C19 H19C 0.9800
B1 C10 1.568(4)
C10 H10A 0.9800
C10 H10B 0.9800
C10 H10C 0.9800
C1 H1A 1.0000

loop_
_geom_torsion_atom_site_label_1
_geom_torsion_atom_site_label_2
_geom_torsion_atom_site_label_3
_geom_torsion_atom_site_label_4
_geom_torsion
C7 Co1 C6 C9 -157.8(3)
C3 Co1 C6 C9 -18.9(3)
C8 Co1 C6 C9 158.3(3)
C2 Co1 C6 C9 23.8(3)
C4 Co1 C6 C9 -54.2(3)
C1 Co1 C6 C9 56.3(3)
B1 Co1 C6 C9 -117.3(3)
B2 Co1 C6 C9 117.8(3)
C7 Co1 C6 B2 84.41(15)
C3 Co1 C6 B2 -136.68(15)
C8 Co1 C6 B2 40.52(14)
C2 Co1 C6 B2 -94.01(16)
C4 Co1 C6 B2 -171.92(16)
C1 Co1 C6 B2 -61.5(2)
B1 Co1 C6 B2 124.9(2)
C7 Co1 C6 B1 -40.53(14)
C3 Co1 C6 B1 98.38(16)
C8 Co1 C6 B1 -84.43(15)
C2 Co1 C6 B1 141.04(16)
C4 Co1 C6 B1 63.1(2)
C1 Co1 C6 B1 173.58(18)
B2 Co1 C6 B1 -124.9(2)
C7 Co1 C6 Co2 21.18(10)
C3 Co1 C6 Co2 160.09(11)
C8 Co1 C6 Co2 -22.71(10)
C2 Co1 C6 Co2 -157.24(11)
C4 Co1 C6 Co2 124.85(14)
C1 Co1 C6 Co2 -124.70(16)
B1 Co1 C6 Co2 61.72(13)
B2 Co1 C6 Co2 -63.23(14)
C18 Co2 C6 C9 -21.1(3)
C14 Co2 C6 C9 22.2(3)
C8 Co2 C6 C9 -158.5(3)
C15 Co2 C6 C9 56.8(3)
C7 Co2 C6 C9 157.9(3)
C17 Co2 C6 C9 -56.4(3)
B1 Co2 C6 C9 117.0(3)
B2 Co2 C6 C9 -118.0(3)
C18 Co2 C6 B2 96.96(15)
C14 Co2 C6 B2 140.22(14)
C8 Co2 C6 B2 -40.43(14)
C15 Co2 C6 B2 174.82(15)
C7 Co2 C6 B2 -84.03(15)
C17 Co2 C6 B2 61.7(2)
B1 Co2 C6 B2 -124.9(2)
C18 Co2 C6 B1 -138.09(15)
C14 Co2 C6 B1 -94.83(15)
C8 Co2 C6 B1 84.52(15)
C15 Co2 C6 B1 -60.23(19)
C7 Co2 C6 B1 40.91(14)
C17 Co2 C6 B1 -173.40(16)
B2 Co2 C6 B1 124.9(2)
C18 Co2 C6 Co1 160.00(10)
C14 Co2 C6 Co1 -156.74(10)
C8 Co2 C6 Co1 22.61(10)
C15 Co2 C6 Co1 -122.14(13)
C7 Co2 C6 Co1 -21.00(10)
C17 Co2 C6 Co1 124.69(13)
B1 Co2 C6 Co1 -61.91(13)
B2 Co2 C6 Co1 63.04(14)
C3 Co1 C7 C8 179.23(17)
C5 Co1 C7 C8 102.79(17)
C6 Co1 C7 C8 -83.19(14)
C4 Co1 C7 C8 145.29(16)
C1 Co1 C7 C8 66.3(2)
B1 Co1 C7 C8 -122.99(18)
B2 Co1 C7 C8 -37.35(14)
C3 Co1 C7 C11 61.7(3)
C8 Co1 C7 C11 -117.5(3)
C5 Co1 C7 C11 -14.8(3)
C6 Co1 C7 C11 159.3(2)
C4 Co1 C7 C11 27.8(3)
C1 Co1 C7 C11 -51.2(3)
B1 Co1 C7 C11 119.5(3)
B2 Co1 C7 C11 -154.9(3)
C3 Co1 C7 B1 -57.8(2)
C8 Co1 C7 B1 122.99(18)
C5 Co1 C7 B1 -134.22(17)
C6 Co1 C7 B1 39.80(13)
C4 Co1 C7 B1 -91.72(16)
C1 Co1 C7 B1 -170.68(17)
B2 Co1 C7 B1 85.64(15)
C3 Co1 C7 Co2 -119.07(16)
C8 Co1 C7 Co2 61.70(12)
C5 Co1 C7 Co2 164.49(13)
C6 Co1 C7 Co2 -21.49(10)
C4 Co1 C7 Co2 -153.01(13)
C1 Co1 C7 Co2 128.03(15)
B1 Co1 C7 Co2 -61.29(13)
B2 Co1 C7 Co2 24.35(11)
C14 Co2 C7 C8 -176.87(15)
C15 Co2 C7 C8 -140.64(14)
C16 Co2 C7 C8 -97.52(15)
C17 Co2 C7 C8 -61.31(19)
C6 Co2 C7 C8 83.10(15)
B1 Co2 C7 C8 123.27(19)
B2 Co2 C7 C8 37.65(14)
C14 Co2 C7 C11 -59.5(3)
C8 Co2 C7 C11 117.4(3)
C15 Co2 C7 C11 -23.3(3)
C16 Co2 C7 C11 19.9(3)
C17 Co2 C7 C11 56.1(3)
C6 Co2 C7 C11 -159.5(3)
B1 Co2 C7 C11 -119.3(3)
B2 Co2 C7 C11 155.0(3)
C14 Co2 C7 B1 59.9(2)
C8 Co2 C7 B1 -123.27(19)
C15 Co2 C7 B1 96.09(15)
C16 Co2 C7 B1 139.21(14)
C17 Co2 C7 B1 175.42(15)
C6 Co2 C7 B1 -40.17(14)
B2 Co2 C7 B1 -85.62(15)
C14 Co2 C7 Co1 121.33(14)
C8 Co2 C7 Co1 -61.80(13)
C15 Co2 C7 Co1 157.56(10)
C16 Co2 C7 Co1 -159.33(10)
C17 Co2 C7 Co1 -123.11(13)
C6 Co2 C7 Co1 21.30(10)
B1 Co2 C7 Co1 61.47(13)
B2 Co2 C7 Co1 -24.15(11)
C8 Co2 C18 C14 -176.77(15)
C15 Co2 C18 C14 -37.80(15)
C16 Co2 C18 C14 -81.46(16)
C17 Co2 C18 C14 -119.4(2)
C6 Co2 C18 C14 97.97(16)
B1 Co2 C18 C14 56.2(2)
B2 Co2 C18 C14 143.89(16)
C14 Co2 C18 C17 119.4(2)
C8 Co2 C18 C17 -57.4(2)
C15 Co2 C18 C17 81.57(16)
C16 Co2 C18 C17 37.91(15)
C6 Co2 C18 C17 -142.66(15)
B1 Co2 C18 C17 175.59(15)
B2 Co2 C18 C17 -96.74(16)
C14 Co2 C18 C23 -119.9(3)
C8 Co2 C18 C23 63.3(3)
C15 Co2 C18 C23 -157.7(3)
C16 Co2 C18 C23 158.6(3)
C17 Co2 C18 C23 120.7(3)
C6 Co2 C18 C23 -21.9(3)
B1 Co2 C18 C23 -63.7(3)
B2 Co2 C18 C23 24.0(3)
C11 C7 C8 C12 -0.9(4)
B1 C7 C8 C12 -178.0(2)
Co1 C7 C8 C12 -121.4(2)
Co2 C7 C8 C12 125.7(2)
C11 C7 C8 B2 176.3(2)
B1 C7 C8 B2 -0.8(3)
Co1 C7 C8 B2 55.81(17)
Co2 C7 C8 B2 -57.04(17)
C11 C7 C8 Co1 120.5(2)
B1 C7 C8 Co1 -56.64(17)
Co2 C7 C8 Co1 -112.85(8)
C11 C7 C8 Co2 -126.6(2)
B1 C7 C8 Co2 56.21(17)
Co1 C7 C8 Co2 112.85(8)
C2 Co1 C8 C7 -173.60(15)
C5 Co1 C8 C7 -92.90(17)
C6 Co1 C8 C7 84.77(14)
C4 Co1 C8 C7 -57.5(2)
C1 Co1 C8 C7 -136.71(15)
B1 Co1 C8 C7 38.33(14)
B2 Co1 C8 C7 124.36(19)
C7 Co1 C8 C12 117.4(3)
C2 Co1 C8 C12 -56.2(3)
C5 Co1 C8 C12 24.5(3)
C6 Co1 C8 C12 -157.9(2)
C4 Co1 C8 C12 59.9(3)
C1 Co1 C8 C12 -19.3(3)
B1 Co1 C8 C12 155.7(2)
B2 Co1 C8 C12 -118.3(3)
C7 Co1 C8 B2 -124.36(19)
C2 Co1 C8 B2 62.0(2)
C5 Co1 C8 B2 142.74(16)
C6 Co1 C8 B2 -39.58(14)
C4 Co1 C8 B2 178.16(19)
C1 Co1 C8 B2 98.94(16)
B1 Co1 C8 B2 -86.03(15)
C7 Co1 C8 Co2 -61.73(13)
C2 Co1 C8 Co2 124.67(14)
C5 Co1 C8 Co2 -154.63(13)
C6 Co1 C8 Co2 23.05(10)
C4 Co1 C8 Co2 -119.21(18)
C1 Co1 C8 Co2 161.57(12)
B1 Co1 C8 Co2 -23.40(10)
B2 Co1 C8 Co2 62.63(13)
C18 Co2 C8 C7 177.52(15)
C15 Co2 C8 C7 61.59(19)
C16 Co2 C8 C7 98.00(15)
C17 Co2 C8 C7 141.58(14)
C6 Co2 C8 C7 -84.07(15)
B1 Co2 C8 C7 -37.94(14)
B2 Co2 C8 C7 -123.5(2)
C18 Co2 C8 C12 59.7(3)
C15 Co2 C8 C12 -56.2(3)
C7 Co2 C8 C12 -117.8(3)
C16 Co2 C8 C12 -19.8(3)
C17 Co2 C8 C12 23.8(3)
C6 Co2 C8 C12 158.1(2)
B1 Co2 C8 C12 -155.7(3)
B2 Co2 C8 C12 118.7(3)
C18 Co2 C8 B2 -59.0(2)
C15 Co2 C8 B2 -174.95(15)
C7 Co2 C8 B2 123.5(2)
C16 Co2 C8 B2 -138.54(14)
C17 Co2 C8 B2 -94.96(15)
C6 Co2 C8 B2 39.39(14)
B1 Co2 C8 B2 85.52(15)
C18 Co2 C8 Co1 -121.23(14)
C15 Co2 C8 Co1 122.84(13)
C7 Co2 C8 Co1 61.25(13)
C16 Co2 C8 Co1 159.25(9)
C17 Co2 C8 Co1 -157.17(10)
C6 Co2 C8 Co1 -22.82(10)
B1 Co2 C8 Co1 23.31(10)
B2 Co2 C8 Co1 -62.21(13)
C17 C18 C14 C15 -0.2(3)
C23 C18 C14 C15 -177.9(2)
Co2 C18 C14 C15 59.60(17)
C17 C18 C14 C19 177.2(3)
C23 C18 C14 C19 -0.4(4)
Co2 C18 C14 C19 -122.9(3)
C17 C18 C14 Co2 -59.85(17)
C23 C18 C14 Co2 122.5(3)
C18 Co2 C14 C15 -119.1(2)
C7 Co2 C14 C15 58.5(2)
C16 Co2 C14 C15 -37.41(15)
C17 Co2 C14 C15 -81.44(16)
C6 Co2 C14 C15 144.72(15)
B1 Co2 C14 C15 98.24(16)
B2 Co2 C14 C15 -174.81(16)
C15 Co2 C14 C18 119.1(2)
C7 Co2 C14 C18 177.64(15)
C16 Co2 C14 C18 81.71(16)
C17 Co2 C14 C18 37.67(15)
C6 Co2 C14 C18 -96.16(16)
B1 Co2 C14 C18 -142.64(15)
B2 Co2 C14 C18 -55.7(2)
C18 Co2 C14 C19 119.3(3)
C15 Co2 C14 C19 -121.6(3)
C7 Co2 C14 C19 -63.1(3)
C16 Co2 C14 C19 -159.0(3)
C17 Co2 C14 C19 156.9(3)
C6 Co2 C14 C19 23.1(3)
B1 Co2 C14 C19 -23.4(3)
B2 Co2 C14 C19 63.6(3)
C14 C18 C17 C16 0.3(3)
C23 C18 C17 C16 178.0(2)
Co2 C18 C17 C16 -59.11(17)
C14 C18 C17 C22 -178.4(2)
C23 C18 C17 C22 -0.7(4)
Co2 C18 C17 C22 122.2(3)
C14 C18 C17 Co2 59.41(17)
C23 C18 C17 Co2 -122.9(3)
C14 Co2 C17 C18 -37.80(15)
C8 Co2 C17 C18 144.23(14)
C15 Co2 C17 C18 -81.75(16)
C7 Co2 C17 C18 -177.28(15)
C16 Co2 C17 C18 -119.0(2)
C6 Co2 C17 C18 57.2(2)
B2 Co2 C17 C18 96.79(16)
C18 Co2 C17 C16 119.0(2)
C14 Co2 C17 C16 81.25(16)
C8 Co2 C17 C16 -96.72(16)
C15 Co2 C17 C16 37.29(15)
C7 Co2 C17 C16 -58.2(2)
C6 Co2 C17 C16 176.28(15)
B2 Co2 C17 C16 -144.17(16)
C18 Co2 C17 C22 -120.2(3)
C14 Co2 C17 C22 -158.0(3)
C8 Co2 C17 C22 24.1(3)
C15 Co2 C17 C22 158.1(3)
C7 Co2 C17 C22 62.6(3)
C16 Co2 C17 C22 120.8(3)
C6 Co2 C17 C22 -62.9(3)
B2 Co2 C17 C22 -23.4(3)
C18 C17 C16 C15 -0.2(3)
C22 C17 C16 C15 178.5(2)
Co2 C17 C16 C15 -58.91(17)
C18 C17 C16 C21 -177.0(2)
C22 C17 C16 C21 1.7(4)
Co2 C17 C16 C21 124.3(3)
C18 C17 C16 Co2 58.66(17)
C22 C17 C16 Co2 -122.6(3)
C18 Co2 C16 C15 81.85(16)
C14 Co2 C16 C15 37.67(15)
C8 Co2 C16 C15 -141.59(14)
C7 Co2 C16 C15 -97.15(16)
C17 Co2 C16 C15 119.7(2)
B1 Co2 C16 C15 -53.5(2)
B2 Co2 C16 C15 175.00(15)
C18 Co2 C16 C17 -37.88(16)
C14 Co2 C16 C17 -82.06(16)
C8 Co2 C16 C17 98.68(16)
C15 Co2 C16 C17 -119.7(2)
C7 Co2 C16 C17 143.12(15)
B1 Co2 C16 C17 -173.21(16)
B2 Co2 C16 C17 55.3(2)
C18 Co2 C16 C21 -158.0(3)
C14 Co2 C16 C21 157.8(3)
C8 Co2 C16 C21 -21.5(3)
C15 Co2 C16 C21 120.1(3)
C7 Co2 C16 C21 23.0(3)
C17 Co2 C16 C21 -120.1(3)
B1 Co2 C16 C21 66.6(3)
B2 Co2 C16 C21 -64.9(3)
C17 C16 C15 C14 0.1(3)
C21 C16 C15 C14 176.9(2)
Co2 C16 C15 C14 -58.85(17)
C17 C16 C15 C20 -178.2(2)
C21 C16 C15 C20 -1.4(4)
Co2 C16 C15 C20 122.8(3)
C17 C16 C15 Co2 58.95(17)
C21 C16 C15 Co2 -124.3(3)
C18 C14 C15 C16 0.1(3)
C19 C14 C15 C16 -177.3(3)
Co2 C14 C15 C16 59.33(17)
C18 C14 C15 C20 178.4(2)
C19 C14 C15 C20 1.0(4)
Co2 C14 C15 C20 -122.4(3)
C18 C14 C15 Co2 -59.24(17)
C19 C14 C15 Co2 123.3(3)
C18 Co2 C15 C16 -81.60(16)
C14 Co2 C15 C16 -119.5(2)
C8 Co2 C15 C16 59.5(2)
C7 Co2 C15 C16 97.84(15)
C17 Co2 C15 C16 -37.61(15)
C6 Co2 C15 C16 -174.96(14)
B1 Co2 C15 C16 145.55(15)
C18 Co2 C15 C14 37.94(16)
C8 Co2 C15 C14 179.00(15)
C7 Co2 C15 C14 -142.61(15)
C16 Co2 C15 C14 119.5(2)
C17 Co2 C15 C14 81.94(16)
C6 Co2 C15 C14 -55.4(2)
B1 Co2 C15 C14 -94.91(17)
C18 Co2 C15 C20 158.4(3)
C14 Co2 C15 C20 120.5(3)
C8 Co2 C15 C20 -60.5(3)
C7 Co2 C15 C20 -22.2(3)
C16 Co2 C15 C20 -120.0(3)
C17 Co2 C15 C20 -157.6(3)
C6 Co2 C15 C20 65.0(3)
B1 Co2 C15 C20 25.5(3)
C7 Co1 C4 C5 -93.84(19)
C3 Co1 C4 C5 119.3(3)
C8 Co1 C4 C5 -56.7(3)
C2 Co1 C4 C5 81.7(2)
C6 Co1 C4 C5 177.88(17)
C1 Co1 C4 C5 37.95(18)
B1 Co1 C4 C5 -141.56(18)
C7 Co1 C4 C3 146.82(19)
C8 Co1 C4 C3 -176.03(18)
C2 Co1 C4 C3 -37.66(19)
C5 Co1 C4 C3 -119.3(3)
C6 Co1 C4 C3 58.5(2)
C1 Co1 C4 C3 -81.4(2)
B1 Co1 C4 C3 99.1(2)
C3 C4 C5 C1 -0.6(3)
Co1 C4 C5 C1 -59.5(2)
C3 C4 C5 Co1 58.9(2)
C7 Co1 C5 C4 100.44(19)
C3 Co1 C5 C4 -37.66(19)
C8 Co1 C5 C4 145.27(17)
C2 Co1 C5 C4 -81.6(2)
C1 Co1 C5 C4 -119.3(3)
B1 Co1 C5 C4 55.7(2)
B2 Co1 C5 C4 -170.77(18)
C7 Co1 C5 C1 -140.21(18)
C3 Co1 C5 C1 81.7(2)
C8 Co1 C5 C1 -95.38(19)
C2 Co1 C5 C1 37.72(19)
C4 Co1 C5 C1 119.3(3)
B1 Co1 C5 C1 175.00(18)
B2 Co1 C5 C1 -51.4(3)
C8 Co1 C2 C3 179.72(16)
C5 Co1 C2 C3 80.9(2)
C6 Co1 C2 C3 -92.86(18)
C4 Co1 C2 C3 37.52(18)
C1 Co1 C2 C3 119.1(3)
B1 Co1 C2 C3 -50.9(2)
B2 Co1 C2 C3 -139.37(18)
C3 Co1 C2 C1 -119.1(3)
C8 Co1 C2 C1 60.7(2)
C5 Co1 C2 C1 -38.1(2)
C6 Co1 C2 C1 148.07(18)
C4 Co1 C2 C1 -81.5(2)
B1 Co1 C2 C1 -169.94(18)
B2 Co1 C2 C1 101.57(19)
C5 C4 C3 C2 0.3(3)
Co1 C4 C3 C2 59.55(19)
C5 C4 C3 Co1 -59.2(2)
C1 C2 C3 C4 0.0(3)
Co1 C2 C3 C4 -59.88(19)
C1 C2 C3 Co1 59.92(19)
C7 Co1 C3 C4 -53.9(3)
C2 Co1 C3 C4 119.4(3)
C5 Co1 C3 C4 37.4(2)
C6 Co1 C3 C4 -140.0(2)
C1 Co1 C3 C4 81.7(2)
B1 Co1 C3 C4 -93.1(2)
B2 Co1 C3 C4 178.77(19)
C7 Co1 C3 C2 -173.23(16)
C5 Co1 C3 C2 -82.0(2)
C6 Co1 C3 C2 100.65(18)
C4 Co1 C3 C2 -119.4(3)
C1 Co1 C3 C2 -37.69(17)
B1 Co1 C3 C2 147.48(17)
B2 Co1 C3 C2 59.4(2)
C9 C6 B2 C13 -0.7(4)
B1 C6 B2 C13 176.7(3)
Co1 C6 B2 C13 121.2(3)
Co2 C6 B2 C13 -128.0(3)
C9 C6 B2 C8 -177.2(2)
B1 C6 B2 C8 0.2(3)
Co1 C6 B2 C8 -55.31(15)
Co2 C6 B2 C8 55.49(15)
C9 C6 B2 Co1 -121.9(2)
B1 C6 B2 Co1 55.48(17)
Co2 C6 B2 Co1 110.81(9)
C9 C6 B2 Co2 127.3(2)
B1 C6 B2 Co2 -55.33(17)
Co1 C6 B2 Co2 -110.81(9)
C7 C8 B2 C6 0.4(3)
C12 C8 B2 C6 177.6(2)
Co1 C8 B2 C6 55.86(15)
Co2 C8 B2 C6 -56.32(15)
C7 C8 B2 C13 -176.2(2)
C12 C8 B2 C13 1.0(4)
Co1 C8 B2 C13 -120.7(3)
Co2 C8 B2 C13 127.1(3)
C7 C8 B2 Co1 -55.45(17)
C12 C8 B2 Co1 121.7(2)
Co2 C8 B2 Co1 -112.19(9)
C7 C8 B2 Co2 56.74(17)
C12 C8 B2 Co2 -126.1(2)
Co1 C8 B2 Co2 112.19(9)
C7 Co1 B2 C6 -83.38(14)
C3 Co1 B2 C6 65.1(2)
C8 Co1 B2 C6 -118.39(19)
C2 Co1 B2 C6 100.87(15)
C5 Co1 B2 C6 176.41(17)
C1 Co1 B2 C6 143.41(15)
B1 Co1 B2 C6 -36.34(14)
C7 Co1 B2 C13 154.5(3)
C3 Co1 B2 C13 -57.0(3)
C8 Co1 B2 C13 119.5(3)
C2 Co1 B2 C13 -21.2(3)
C5 Co1 B2 C13 54.3(3)
C6 Co1 B2 C13 -122.1(3)
C1 Co1 B2 C13 21.3(3)
B1 Co1 B2 C13 -158.4(3)
C7 Co1 B2 C8 35.01(13)
C3 Co1 B2 C8 -176.49(16)
C2 Co1 B2 C8 -140.74(15)
C5 Co1 B2 C8 -65.2(2)
C6 Co1 B2 C8 118.39(19)
C1 Co1 B2 C8 -98.20(16)
B1 Co1 B2 C8 82.05(15)
C7 Co1 B2 Co2 -23.26(11)
C3 Co1 B2 Co2 125.24(15)
C8 Co1 B2 Co2 -58.27(12)
C2 Co1 B2 Co2 160.99(12)
C5 Co1 B2 Co2 -123.47(16)
C6 Co1 B2 Co2 60.12(13)
C1 Co1 B2 Co2 -156.47(12)
B1 Co1 B2 Co2 23.78(11)
C18 Co2 B2 C6 -97.73(15)
C14 Co2 B2 C6 -63.1(2)
C8 Co2 B2 C6 118.12(19)
C7 Co2 B2 C6 82.87(14)
C16 Co2 B2 C6 -175.03(14)
C17 Co2 B2 C6 -140.68(14)
B1 Co2 B2 C6 36.13(14)
C18 Co2 B2 C13 24.8(3)
C14 Co2 B2 C13 59.5(3)
C8 Co2 B2 C13 -119.3(3)
C7 Co2 B2 C13 -154.6(3)
C16 Co2 B2 C13 -52.5(3)
C17 Co2 B2 C13 -18.1(3)
C6 Co2 B2 C13 122.6(3)
B1 Co2 B2 C13 158.7(3)
C18 Co2 B2 C8 144.14(14)
C14 Co2 B2 C8 178.78(15)
C7 Co2 B2 C8 -35.25(13)
C16 Co2 B2 C8 66.85(19)
C17 Co2 B2 C8 101.20(14)
C6 Co2 B2 C8 -118.12(19)
B1 Co2 B2 C8 -81.99(15)
C18 Co2 B2 Co1 -157.56(11)
C14 Co2 B2 Co1 -122.92(14)
C8 Co2 B2 Co1 58.29(12)
C7 Co2 B2 Co1 23.04(10)
C16 Co2 B2 Co1 125.14(13)
C17 Co2 B2 Co1 159.49(11)
C6 Co2 B2 Co1 -59.83(13)
B1 Co2 B2 Co1 -23.70(11)
C9 C6 B1 C10 -0.3(4)
B2 C6 B1 C10 -177.7(3)
Co1 C6 B1 C10 -121.9(3)
Co2 C6 B1 C10 126.3(3)
C9 C6 B1 C7 176.8(2)
B2 C6 B1 C7 -0.6(3)
Co1 C6 B1 C7 55.18(15)
Co2 C6 B1 C7 -56.56(15)
C9 C6 B1 Co1 121.6(2)
B2 C6 B1 Co1 -55.80(17)
Co2 C6 B1 Co1 -111.75(9)
C9 C6 B1 Co2 -126.6(2)
B2 C6 B1 Co2 55.94(17)
Co1 C6 B1 Co2 111.75(9)
C8 C7 B1 C10 178.1(3)
C11 C7 B1 C10 1.0(4)
Co1 C7 B1 C10 121.3(3)
Co2 C7 B1 C10 -125.6(3)
C8 C7 B1 C6 0.9(3)
C11 C7 B1 C6 -176.2(2)
Co1 C7 B1 C6 -55.86(15)
Co2 C7 B1 C6 57.25(15)
C8 C7 B1 Co1 56.74(17)
C11 C7 B1 Co1 -120.4(2)
Co2 C7 B1 Co1 113.11(9)
C8 C7 B1 Co2 -56.38(17)
C11 C7 B1 Co2 126.5(2)
Co1 C7 B1 Co2 -113.11(9)
C7 Co1 B1 C10 -119.3(3)
C3 Co1 B1 C10 26.3(3)
C8 Co1 B1 C10 -155.1(3)
C2 Co1 B1 C10 58.3(3)
C5 Co1 B1 C10 -49.4(3)
C6 Co1 B1 C10 122.2(3)
C4 Co1 B1 C10 -15.9(3)
B2 Co1 B1 C10 158.1(3)
C7 Co1 B1 C6 118.51(18)
C3 Co1 B1 C6 -95.83(15)
C8 Co1 B1 C6 82.79(14)
C2 Co1 B1 C6 -63.9(2)
C5 Co1 B1 C6 -171.52(16)
C4 Co1 B1 C6 -138.03(15)
B2 Co1 B1 C6 35.98(14)
C3 Co1 B1 C7 145.66(14)
C8 Co1 B1 C7 -35.72(12)
C2 Co1 B1 C7 177.62(15)
C5 Co1 B1 C7 70.0(2)
C6 Co1 B1 C7 -118.51(18)
C4 Co1 B1 C7 103.47(15)
B2 Co1 B1 C7 -82.53(14)
C7 Co1 B1 Co2 58.40(12)
C3 Co1 B1 Co2 -155.94(11)
C8 Co1 B1 Co2 22.68(10)
C2 Co1 B1 Co2 -123.98(15)
C5 Co1 B1 Co2 128.37(15)
C6 Co1 B1 Co2 -60.10(13)
C4 Co1 B1 Co2 161.87(12)
B2 Co1 B1 Co2 -24.13(11)
C18 Co2 B1 C10 -57.6(3)
C14 Co2 B1 C10 -22.9(3)
C8 Co2 B1 C10 155.1(3)
C15 Co2 B1 C10 19.9(3)
C7 Co2 B1 C10 119.8(3)
C16 Co2 B1 C10 53.1(3)
C6 Co2 B1 C10 -122.8(3)
B2 Co2 B1 C10 -158.5(3)
C18 Co2 B1 C6 65.24(19)
C14 Co2 B1 C6 99.90(15)
C8 Co2 B1 C6 -82.08(14)
C15 Co2 B1 C6 142.70(14)
C7 Co2 B1 C6 -117.39(19)
C16 Co2 B1 C6 175.96(15)
B2 Co2 B1 C6 -35.66(14)
C18 Co2 B1 C7 -177.36(14)
C14 Co2 B1 C7 -142.71(14)
C8 Co2 B1 C7 35.31(13)
C15 Co2 B1 C7 -99.91(14)
C16 Co2 B1 C7 -66.6(2)
C6 Co2 B1 C7 117.39(19)
B2 Co2 B1 C7 81.73(15)
C18 Co2 B1 Co1 124.79(13)
C14 Co2 B1 Co1 159.44(10)
C8 Co2 B1 Co1 -22.54(10)
C15 Co2 B1 Co1 -157.76(10)
C7 Co2 B1 Co1 -57.85(13)
C16 Co2 B1 Co1 -124.50(14)
C6 Co2 B1 Co1 59.54(13)
B2 Co2 B1 Co1 23.88(11)
C3 C2 C1 C5 -0.4(3)
Co1 C2 C1 C5 59.11(19)
C3 C2 C1 Co1 -59.50(19)
C4 C5 C1 C2 0.6(3)
Co1 C5 C1 C2 -59.07(19)
C4 C5 C1 Co1 59.7(2)
C7 Co1 C1 C2 178.66(16)
C3 Co1 C1 C2 37.83(17)
C8 Co1 C1 C2 -140.52(17)
C5 Co1 C1 C2 118.9(3)
C6 Co1 C1 C2 -51.5(3)
C4 Co1 C1 C2 81.6(2)
B2 Co1 C1 C2 -92.18(19)
C7 Co1 C1 C5 59.8(2)
C3 Co1 C1 C5 -81.0(2)
C8 Co1 C1 C5 100.6(2)
C2 Co1 C1 C5 -118.9(3)
C6 Co1 C1 C5 -170.38(18)
C4 Co1 C1 C5 -37.27(19)
B2 Co1 C1 C5 148.95(19)
